data_4516074
loop_
_publ_author_name
'Boyde, Nicholas C.'
'Steelman, Grant W.'
'Hanusa, Timothy P.'

_publ_section_title
;
 Multicomponent Mechanochemical Synthesis of Cyclopentadienyl Titanium
 <i>tert</i>-Butoxy Halides, Cp <sub> <i>x</i> </sub> TiX <sub> <i>y</i>
 </sub> (O <sup> <i>t</i> </sup> Bu)<sub>4-(<i>x</i>+<i>y</i>)</sub>
 (<i>x</i>, <i>y</i> = 1, 2; X = Cl, Br).
;
_journal_issue 7
_journal_name_full 'ACS omega'
_journal_page_first 8149
_journal_page_last 8159
_journal_paper_doi 10.1021/acsomega.8b00943
_journal_volume 3
_journal_year 2018
_chemical_formula_moiety 'C12 H15 Cl O Ti'
_chemical_formula_sum 'C12 H15 Cl O Ti'
_chemical_formula_weight 258.59
_space_group_crystal_system monoclinic
_space_group_IT_number 14
_space_group_name_Hall '-P 2yn'
_space_group_name_H-M_alt 'P 1 21/n 1'
_atom_sites_solution_hydrogens geom
_atom_sites_solution_primary dual
_audit_creation_date 2017-06-09
_audit_creation_method
;
Olex2 1.2
(compiled 2017.03.28 svn.r3405 for OlexSys, GUI svn.r5337)
;
_cell_angle_alpha 90
_cell_angle_beta 90.444(5)
_cell_angle_gamma 90
_cell_formula_units_Z 4
_cell_length_a 7.9901(4)
_cell_length_b 17.6571(9)
_cell_length_c 7.9779(4)
_cell_measurement_reflns_used 7195
_cell_measurement_temperature 100.00(19)
_cell_measurement_theta_max 73.3500
_cell_measurement_theta_min 6.0620
_cell_volume 1125.50(10)
_computing_cell_refinement 'CrysAlisPro 1.171.38.46 (Rigaku OD, 2015)'
_computing_data_collection 'CrysAlisPro 1.171.38.46 (Rigaku OD, 2015)'
_computing_data_reduction 'CrysAlisPro 1.171.38.46 (Rigaku OD, 2015)'
_computing_molecular_graphics 'Olex2 (Dolomanov et al., 2009)'
_computing_publication_material 'Olex2 (Dolomanov et al., 2009)'
_computing_structure_refinement 'ShelXL (Sheldrick, 2015)'
_computing_structure_solution 'ShelXT (Sheldrick, 2015)'
_diffrn_ambient_environment N~2~
_diffrn_ambient_temperature 100.00(19)
_diffrn_detector 'CCD plate'
_diffrn_detector_area_resol_mean 8.1506
_diffrn_detector_type EosS2
_diffrn_measured_fraction_theta_full 1.000
_diffrn_measured_fraction_theta_max 0.976
_diffrn_measurement_details
;
List of Runs (angles in degrees, time in seconds):

  # Type    Start    End  Width  t~exp~   \w     \q     \k     \f   Frames
--------------------------------------------------------------------------
  1  \w   -104.00 -20.00   1.00    1.00    --  -37.19 -57.00  90.00   84
  2  \w    -64.00  30.00   1.00    1.00    --  -37.19  77.00-120.00   94
  3  \w    -64.00  30.00   1.00    1.00    --  -37.19  77.00-150.00   94
  4  \w   -104.00 -20.00   1.00    1.00    --  -37.19 -57.00 150.00   84
  5  \w    -30.00  54.00   1.00    1.00    --   37.19 -57.00-180.00   84
  6  \w     18.00 106.00   1.00    1.00    --   37.19  38.00   0.00   88
  7  \w    -30.00  64.00   1.00    1.00    --   37.19 -77.00 -30.00   94
  8  \w     43.00 138.00   1.00    1.00    --  111.00 -77.00 -60.00   95
  9  \w     43.00 138.00   1.00    1.00    --  111.00 -77.00 120.00   95
 10  \w     84.00 178.00   1.00    1.00    --  111.00  77.00-150.00   94
 11  \w     93.00 178.00   1.00    1.00    --  111.00  61.00-120.00   85
 12  \w     44.00 129.00   1.00    1.00    --  111.00 -61.00  90.00   85
 13  \w     43.00 128.00   1.00    1.00    --  111.00 -45.00-180.00   85
 14  \w     94.00 178.00   1.00    1.00    --  111.00  45.00 150.00   84
 15  \w     94.00 178.00   1.00    1.00    --  111.00  45.00 -30.00   84
 16  \w   -105.00 -10.00   1.00    1.00    --  -37.19 -77.00-150.00   95
 17  \w   -105.00 -10.00   1.00    1.00    --  -37.19 -77.00  30.00   95
 18  \w   -104.00 -20.00   1.00    1.00    --  -37.19 -57.00-120.00   84
 19  \w    -64.00  30.00   1.00    1.00    --  -37.19  77.00 120.00   94
 20  \w   -105.00 -10.00   1.00    1.00    --  -37.19 -77.00 -30.00   95
 21  \w    -64.00  30.00   1.00    1.00    --  -37.19  77.00 -30.00   94
 22  \w    -30.00  54.00   1.00    1.00    --   37.19 -57.00  60.00   84
 23  \w     94.00 178.00   1.00    1.00    --  111.00  45.00-180.00   84
 24  \w     90.00 178.00   1.00    1.00    --  111.00  30.00 -60.00   88
 25  \w     73.00 178.00   1.00    1.00    --  111.00  15.00  90.00  105
;
_diffrn_measurement_device 'four-circle diffractometer'
_diffrn_measurement_device_type 'SuperNova, Dual, Cu at zero, EosS2'
_diffrn_measurement_method '\w scans'
_diffrn_orient_matrix_type 'CrysAlisPro convention (1999,Acta A55,543-557)'
_diffrn_orient_matrix_UB_11 0.0781108000
_diffrn_orient_matrix_UB_12 -0.0796966000
_diffrn_orient_matrix_UB_13 -0.0097921000
_diffrn_orient_matrix_UB_21 0.0687846000
_diffrn_orient_matrix_UB_22 0.0089888000
_diffrn_orient_matrix_UB_23 0.1797056000
_diffrn_orient_matrix_UB_31 -0.1624865000
_diffrn_orient_matrix_UB_32 -0.0344144000
_diffrn_orient_matrix_UB_33 0.0694535000
_diffrn_radiation_monochromator mirror
_diffrn_radiation_probe x-ray
_diffrn_radiation_type CuK\a
_diffrn_radiation_wavelength 1.54184
_diffrn_reflns_av_R_equivalents 0.0372
_diffrn_reflns_av_unetI/netI 0.0264
_diffrn_reflns_Laue_measured_fraction_full 1.000
_diffrn_reflns_Laue_measured_fraction_max 0.976
_diffrn_reflns_limit_h_max 9
_diffrn_reflns_limit_h_min -9
_diffrn_reflns_limit_k_max 21
_diffrn_reflns_limit_k_min -21
_diffrn_reflns_limit_l_max 9
_diffrn_reflns_limit_l_min -9
_diffrn_reflns_number 11079
_diffrn_reflns_point_group_measured_fraction_full 1.000
_diffrn_reflns_point_group_measured_fraction_max 0.976
_diffrn_reflns_theta_full 67.684
_diffrn_reflns_theta_max 73.309
_diffrn_reflns_theta_min 5.010
_diffrn_source 'micro-focus sealed X-ray tube'
_diffrn_source_type 'SuperNova (Cu) X-ray Source'
_exptl_absorpt_coefficient_mu 8.363
_exptl_absorpt_correction_T_max 0.764
_exptl_absorpt_correction_T_min 0.319
_exptl_absorpt_correction_type gaussian
_exptl_absorpt_process_details
;
CrysAlisPro 1.171.38.46 (Rigaku Oxford Diffraction, 2015)
Numerical absorption correction based on gaussian integration over
			a multifaceted crystal model
Empirical absorption correction using spherical harmonics,
 implemented in SCALE3 ABSPACK scaling algorithm.
;
_exptl_crystal_colour yellow
_exptl_crystal_colour_primary yellow
_exptl_crystal_density_diffrn 1.526
_exptl_crystal_description block
_exptl_crystal_F_000 536
_exptl_crystal_size_max 0.211
_exptl_crystal_size_mid 0.153
_exptl_crystal_size_min 0.098
_refine_diff_density_max 0.509
_refine_diff_density_min -1.102
_refine_diff_density_rms 0.086
_refine_ls_extinction_method none
_refine_ls_goodness_of_fit_ref 1.161
_refine_ls_hydrogen_treatment constr
_refine_ls_matrix_type full
_refine_ls_number_parameters 138
_refine_ls_number_reflns 2220
_refine_ls_number_restraints 0
_refine_ls_restrained_S_all 1.161
_refine_ls_R_factor_all 0.0482
_refine_ls_R_factor_gt 0.0476
_refine_ls_shift/su_max 0.001
_refine_ls_shift/su_mean 0.000
_refine_ls_structure_factor_coef Fsqd
_refine_ls_weighting_details 'w=1/[\s^2^(Fo^2^)+(0.0610P)^2^+2.6300P] where P=(Fo^2^+2Fc^2^)/3'
_refine_ls_weighting_scheme calc
_refine_ls_wR_factor_gt 0.1298
_refine_ls_wR_factor_ref 0.1304
_reflns_Friedel_coverage 0.000
_reflns_number_gt 2179
_reflns_number_total 2220
_reflns_threshold_expression 'I > 2\s(I)'
_cod_data_source_file Cp2TiCl(OEt).cif
_cod_data_source_block nb14
_cod_database_code 4516074
_shelx_shelxl_version_number 2014/7
_chemical_oxdiff_formula C12H16ClOTi
_shelx_space_group_comment
;
The symmetry employed for this shelxl refinement is uniquely defined
by the following loop, which should always be used as a source of
symmetry information in preference to the above space-group names.
They are only intended as comments.
;
_reflns_odcompleteness_completeness 99.95
_reflns_odcompleteness_iscentric 1
_reflns_odcompleteness_theta 68.13
_olex2_refinement_description
;
1. Twinned data refinement
 Scales: 0.809(2)
 0.191(2)
2. Fixed Uiso
 At 1.2 times of:
  All C(H) groups, All C(H,H) groups
 At 1.5 times of:
  All C(H,H,H) groups
3.a Secondary CH2 refined with riding coordinates:
 C11(H11A,H11B)
3.b Aromatic/amide H refined with riding coordinates:
 C1(H1), C2(H2), C3(H3), C4(H4), C5(H5), C6(H6), C7(H7), C8(H8), C9(H9),
 C10(H10)
3.c Idealised Me refined as rotating group:
 C12(H12A,H12B,H12C)
;
_olex2_date_sample_data_collection 2017-06-09
_olex2_exptl_crystal_mounting_method 'mounted in a polyimide loop'
_olex2_submission_special_instructions 'No special instructions were received'
_oxdiff_exptl_absorpt_empirical_details
;
Empirical correction (ABSPACK) includes:
- Absorption correction using spherical harmonics
- Frame scaling
;
_oxdiff_exptl_absorpt_empirical_full_max 1.377
_oxdiff_exptl_absorpt_empirical_full_min 0.775

loop_
_space_group_symop_operation_xyz
'x, y, z'
'-x+1/2, y+1/2, -z+1/2'
'-x, -y, -z'
'x-1/2, -y-1/2, z-1/2'

loop_
_atom_site_label
_atom_site_type_symbol
_atom_site_fract_x
_atom_site_fract_y
_atom_site_fract_z
_atom_site_U_iso_or_equiv
_atom_site_adp_type
_atom_site_occupancy
_atom_site_site_symmetry_order
_atom_site_calc_flag
_atom_site_refinement_flags_posn
Ti1 Ti 0.42695(8) 0.62657(3) 0.75377(10) 0.0153(2) Uani 1 1 d .
Cl1 Cl 0.36349(13) 0.65857(5) 0.46732(12) 0.0223(2) Uani 1 1 d .
O1 O 0.2855(3) 0.54304(14) 0.7518(4) 0.0187(5) Uani 1 1 d .
C1 C 0.4090(5) 0.6932(2) 1.0123(5) 0.0224(8) Uani 1 1 d .
H1 H 0.4760 0.6776 1.1017 0.027 Uiso 1 1 calc R
C2 C 0.2475(5) 0.6668(2) 0.9745(6) 0.0229(9) Uani 1 1 d .
H2 H 0.1883 0.6311 1.0360 0.027 Uiso 1 1 calc R
C3 C 0.1897(5) 0.7032(2) 0.8281(5) 0.0227(9) Uani 1 1 d .
H3 H 0.0871 0.6955 0.7749 0.027 Uiso 1 1 calc R
C4 C 0.3165(5) 0.7537(2) 0.7771(5) 0.0222(9) Uani 1 1 d .
H4 H 0.3112 0.7855 0.6844 0.027 Uiso 1 1 calc R
C5 C 0.4518(6) 0.7478(2) 0.8896(5) 0.0232(9) Uani 1 1 d .
H5 H 0.5516 0.7748 0.8845 0.028 Uiso 1 1 calc R
C6 C 0.7167(6) 0.6372(2) 0.8309(6) 0.0224(9) Uani 1 1 d .
H6 H 0.7551 0.6787 0.8919 0.027 Uiso 1 1 calc R
C7 C 0.7089(5) 0.6317(2) 0.6568(6) 0.0215(9) Uani 1 1 d .
H7 H 0.7378 0.6695 0.5811 0.026 Uiso 1 1 calc R
C8 C 0.6491(5) 0.5582(2) 0.6155(5) 0.0210(8) Uani 1 1 d .
H8 H 0.6324 0.5392 0.5079 0.025 Uiso 1 1 calc R
C9 C 0.6199(5) 0.5197(2) 0.7645(6) 0.0226(8) Uani 1 1 d .
H9 H 0.5829 0.4699 0.7734 0.027 Uiso 1 1 calc R
C10 C 0.6555(5) 0.5683(2) 0.8987(6) 0.0246(9) Uani 1 1 d .
H10 H 0.6416 0.5574 1.0118 0.030 Uiso 1 1 calc R
C11 C 0.1102(5) 0.5344(2) 0.7293(6) 0.0235(9) Uani 1 1 d .
H11A H 0.0777 0.5539 0.6201 0.028 Uiso 1 1 calc R
H11B H 0.0520 0.5635 0.8138 0.028 Uiso 1 1 calc R
C12 C 0.0596(5) 0.4521(2) 0.7421(6) 0.0249(8) Uani 1 1 d .
H12A H 0.1232 0.4226 0.6639 0.037 Uiso 1 1 calc GR
H12B H -0.0575 0.4471 0.7167 0.037 Uiso 1 1 calc GR
H12C H 0.0811 0.4342 0.8538 0.037 Uiso 1 1 calc GR

loop_
_atom_site_aniso_label
_atom_site_aniso_U_11
_atom_site_aniso_U_22
_atom_site_aniso_U_33
_atom_site_aniso_U_23
_atom_site_aniso_U_13
_atom_site_aniso_U_12
Ti1 0.0163(3) 0.0094(3) 0.0203(3) 0.0003(2) -0.0014(3) 0.0004(2)
Cl1 0.0270(5) 0.0179(4) 0.0221(5) 0.0013(3) -0.0053(4) 0.0038(4)
O1 0.0183(13) 0.0125(12) 0.0252(13) -0.0001(12) 0.0002(13) -0.0003(9)
C1 0.027(2) 0.0166(17) 0.023(2) -0.0059(15) -0.0062(16) 0.0020(16)
C2 0.024(2) 0.0174(18) 0.028(2) -0.0051(16) 0.0100(17) 0.0004(16)
C3 0.020(2) 0.0170(19) 0.031(2) -0.0068(16) -0.0008(17) 0.0055(15)
C4 0.032(2) 0.0103(17) 0.024(2) -0.0018(15) -0.0044(17) 0.0035(15)
C5 0.026(2) 0.0113(17) 0.033(2) -0.0061(16) -0.0011(18) -0.0003(16)
C6 0.019(2) 0.019(2) 0.029(2) -0.0046(16) -0.0049(18) 0.0001(16)
C7 0.015(2) 0.019(2) 0.031(2) 0.0025(16) 0.0006(17) -0.0003(15)
C8 0.0169(19) 0.0182(19) 0.028(2) -0.0042(16) -0.0021(16) 0.0043(15)
C9 0.0177(18) 0.0140(17) 0.036(2) 0.0031(17) -0.0012(17) 0.0037(15)
C10 0.018(2) 0.028(2) 0.028(2) 0.0058(17) -0.0042(16) 0.0049(17)
C11 0.0149(19) 0.0191(18) 0.036(2) -0.0001(17) -0.0040(17) -0.0001(15)
C12 0.0208(19) 0.0211(19) 0.033(2) 0.0020(18) -0.0015(19) -0.0033(15)

loop_
_atom_type_symbol
_atom_type_description
_atom_type_scat_dispersion_real
_atom_type_scat_dispersion_imag
_atom_type_scat_source
C C 0.0181 0.0091 'International Tables Vol C Tables 4.2.6.8 and 6.1.1.4'
H H 0.0000 0.0000 'International Tables Vol C Tables 4.2.6.8 and 6.1.1.4'
O O 0.0492 0.0322 'International Tables Vol C Tables 4.2.6.8 and 6.1.1.4'
Cl Cl 0.3639 0.7018 'International Tables Vol C Tables 4.2.6.8 and 6.1.1.4'
Ti Ti 0.2191 1.8069 'International Tables Vol C Tables 4.2.6.8 and 6.1.1.4'

loop_
_exptl_crystal_face_index_h
_exptl_crystal_face_index_k
_exptl_crystal_face_index_l
_exptl_crystal_face_perp_dist
5 4 1 0.0558
-5 -4 -1 0.0558
-1 -3 5 0.1197
-2 1 -5 0.0147
0 11 0 0.0492
0 -11 0 0.0492

loop_
_geom_angle_atom_site_label_1
_geom_angle_atom_site_label_2
_geom_angle_atom_site_label_3
_geom_angle
Cl1 Ti1 C3 86.64(11)
Cl1 Ti1 C4 77.34(10)
Cl1 Ti1 C5 103.59(11)
Cl1 Ti1 C8 80.44(11)
Cl1 Ti1 C9 110.11(12)
O1 Ti1 Cl1 93.15(10)
O1 Ti1 C1 111.02(14)
O1 Ti1 C2 82.73(14)
O1 Ti1 C3 88.17(13)
O1 Ti1 C4 120.97(13)
O1 Ti1 C5 139.27(14)
O1 Ti1 C6 130.56(14)
O1 Ti1 C7 127.05(13)
O1 Ti1 C8 92.79(13)
O1 Ti1 C9 76.73(13)
O1 Ti1 C10 97.18(14)
C1 Ti1 Cl1 133.95(10)
C1 Ti1 C2 34.22(15)
C1 Ti1 C3 57.02(14)
C1 Ti1 C4 56.66(14)
C1 Ti1 C5 34.47(14)
C1 Ti1 C6 78.67(15)
C1 Ti1 C7 108.98(15)
C1 Ti1 C8 133.72(15)
C1 Ti1 C9 113.24(15)
C1 Ti1 C10 81.04(15)
C2 Ti1 Cl1 120.51(11)
C2 Ti1 C3 34.15(15)
C2 Ti1 C4 56.34(14)
C2 Ti1 C5 56.73(14)
C2 Ti1 C6 111.82(15)
C2 Ti1 C7 143.20(15)
C2 Ti1 C8 158.67(15)
C2 Ti1 C9 126.00(16)
C3 Ti1 C4 34.00(14)
C3 Ti1 C8 167.08(15)
C3 Ti1 C9 157.76(15)
C4 Ti1 C8 140.11(15)
C4 Ti1 C9 161.15(14)
C5 Ti1 C3 56.74(14)
C5 Ti1 C4 33.82(14)
C5 Ti1 C8 126.20(15)
C5 Ti1 C9 128.51(15)
C6 Ti1 Cl1 114.93(12)
C6 Ti1 C3 130.79(14)
C6 Ti1 C4 105.06(14)
C6 Ti1 C5 74.85(15)
C6 Ti1 C8 56.35(15)
C6 Ti1 C9 56.12(14)
C7 Ti1 Cl1 82.87(11)
C7 Ti1 C3 143.59(14)
C7 Ti1 C4 109.59(14)
C7 Ti1 C5 92.13(15)
C7 Ti1 C6 33.83(14)
C7 Ti1 C8 34.36(14)
C7 Ti1 C9 56.15(14)
C8 Ti1 C9 33.26(14)
C10 Ti1 Cl1 135.77(12)
C10 Ti1 C2 103.45(16)
C10 Ti1 C3 136.39(16)
C10 Ti1 C4 129.86(15)
C10 Ti1 C5 96.03(16)
C10 Ti1 C6 34.52(15)
C10 Ti1 C7 56.87(15)
C10 Ti1 C8 56.26(14)
C10 Ti1 C9 33.70(15)
C11 O1 Ti1 133.3(2)
Ti1 C1 H1 118.7
C2 C1 Ti1 73.2(2)
C2 C1 H1 126.1
C2 C1 C5 107.7(4)
C5 C1 Ti1 73.8(2)
C5 C1 H1 126.1
Ti1 C2 H2 119.9
C1 C2 Ti1 72.5(2)
C1 C2 H2 125.6
C1 C2 C3 108.8(4)
C3 C2 Ti1 73.7(2)
C3 C2 H2 125.6
Ti1 C3 H3 119.9
C2 C3 Ti1 72.2(2)
C2 C3 H3 126.4
C2 C3 C4 107.2(4)
C4 C3 Ti1 73.5(2)
C4 C3 H3 126.4
Ti1 C4 H4 121.0
C3 C4 Ti1 72.5(2)
C3 C4 H4 125.7
C5 C4 Ti1 72.6(2)
C5 C4 C3 108.7(4)
C5 C4 H4 125.7
Ti1 C5 H5 120.3
C1 C5 Ti1 71.7(2)
C1 C5 H5 126.2
C4 C5 Ti1 73.6(2)
C4 C5 C1 107.6(4)
C4 C5 H5 126.2
Ti1 C6 H6 120.7
C7 C6 Ti1 72.7(3)
C7 C6 H6 126.0
C7 C6 C10 107.9(4)
C10 C6 Ti1 72.3(2)
C10 C6 H6 126.0
Ti1 C7 H7 118.5
C6 C7 Ti1 73.4(3)
C6 C7 H7 126.1
C6 C7 C8 107.9(4)
C8 C7 Ti1 74.0(3)
C8 C7 H7 126.1
Ti1 C8 H8 120.0
C7 C8 Ti1 71.7(2)
C7 C8 H8 126.1
C9 C8 Ti1 74.1(2)
C9 C8 C7 107.9(4)
C9 C8 H8 126.1
Ti1 C9 H9 122.2
C8 C9 Ti1 72.7(2)
C8 C9 H9 125.7
C8 C9 C10 108.7(3)
C10 C9 Ti1 71.2(2)
C10 C9 H9 125.7
Ti1 C10 H10 117.5
C6 C10 Ti1 73.2(2)
C6 C10 H10 126.2
C9 C10 Ti1 75.1(2)
C9 C10 C6 107.6(4)
C9 C10 H10 126.2
O1 C11 H11A 109.4
O1 C11 H11B 109.4
O1 C11 C12 111.0(3)
H11A C11 H11B 108.0
C12 C11 H11A 109.4
C12 C11 H11B 109.4
C11 C12 H12A 109.5
C11 C12 H12B 109.5
C11 C12 H12C 109.5
H12A C12 H12B 109.5
H12A C12 H12C 109.5
H12B C12 H12C 109.5

loop_
_geom_bond_atom_site_label_1
_geom_bond_atom_site_label_2
_geom_bond_distance
Ti1 Cl1 2.4044(12)
Ti1 O1 1.858(3)
Ti1 C1 2.379(4)
Ti1 C2 2.388(4)
Ti1 C3 2.407(4)
Ti1 C4 2.419(4)
Ti1 C5 2.406(4)
Ti1 C6 2.398(4)
Ti1 C7 2.390(4)
Ti1 C8 2.420(4)
Ti1 C9 2.438(4)
Ti1 C10 2.387(4)
O1 C11 1.419(5)
C1 H1 0.9300
C1 C2 1.402(6)
C1 C5 1.418(6)
C2 H2 0.9300
C2 C3 1.408(6)
C3 H3 0.9300
C3 C4 1.411(6)
C4 H4 0.9300
C4 C5 1.404(6)
C5 H5 0.9300
C6 H6 0.9300
C6 C7 1.393(6)
C6 C10 1.420(6)
C7 H7 0.9300
C7 C8 1.421(6)
C8 H8 0.9300
C8 C9 1.390(6)
C9 H9 0.9300
C9 C10 1.400(6)
C10 H10 0.9300
C11 H11A 0.9700
C11 H11B 0.9700
C11 C12 1.513(5)
C12 H12A 0.9600
C12 H12B 0.9600
C12 H12C 0.9600

loop_
_exptl_oxdiff_crystal_face_indexfrac_h
_exptl_oxdiff_crystal_face_indexfrac_k
_exptl_oxdiff_crystal_face_indexfrac_l
_exptl_oxdiff_crystal_face_x
_exptl_oxdiff_crystal_face_y
_exptl_oxdiff_crystal_face_z
5.0000 4.0000 1.0000 0.0620 0.5596 -0.8806
-5.0000 -4.0000 -1.0000 -0.0620 -0.5596 0.8806
-1.0000 -3.0000 5.0000 0.1120 0.8028 0.6130
-2.0000 1.0000 -5.0000 -0.1870 -1.0271 -0.0567
-0.0000 11.0000 -0.0000 -0.8767 0.0989 -0.3786
0.0000 -11.0000 0.0000 0.8767 -0.0989 0.3786

loop_
_twin_individual_id
_twin_individual_mass_fraction_refined
1 0.809(2)
2 0.191(2)
